data_4073399
loop_
_publ_author_name
'Basato, Marino'
'Biffis, Andrea'
'Buscemi, Gabriella'
'Callegaro, Elena'
'Polo, Mauro'
'Tubaro, Cristina'
'Venzo, Alfonso'
'Vianini, Chiara'
'Graiff, Claudia'
'Tiripicchio, Antonio'
'Benetollo, Franco'

_publ_section_title
;
 Reaction of Cyclopentadienyl Ruthenium Complexes with a Carborane
 Anion:&#x00A0; Effect of the Spectator Ligands on the Substitution Site
;
_journal_issue 17
_journal_name_full Organometallics
_journal_page_first 4265
_journal_paper_doi 10.1021/om700305e
_journal_volume 26
_journal_year 2007
_chemical_formula_moiety '[RuCl(\h^5^C~5~Me~4~H)(PMe~2~Ph)~2~]'
_chemical_formula_sum 'C25 H35 Cl P2 Ru'
_chemical_formula_weight 533.99
_chemical_name_systematic
;
 ?
;
_space_group_IT_number 33
_symmetry_cell_setting orthorhombic
_symmetry_space_group_name_Hall 'P 2c -2n'
_symmetry_space_group_name_H-M 'P n a 21'
_atom_sites_solution_hydrogens geom
_atom_sites_solution_primary direct
_atom_sites_solution_secondary difmap
_audit_creation_method SHELXL-97
_cell_angle_alpha 90.00
_cell_angle_beta 90.00
_cell_angle_gamma 90.00
_cell_formula_units_Z 4
_cell_length_a 17.090(3)
_cell_length_b 16.233(3)
_cell_length_c 9.2150(10)
_cell_measurement_temperature 293(2)
_cell_volume 2556.4(7)
_computing_structure_refinement 'SHELXL-97 (Sheldrick, 1997)'
_computing_structure_solution 'SIR-97 (Altomare et al. 1999)'
_diffrn_ambient_temperature 293(2)
_diffrn_measured_fraction_theta_full 0.938
_diffrn_measured_fraction_theta_max 0.938
_diffrn_measurement_device_type ' Philips PW1100 '
_diffrn_measurement_method \Q/2\Q
_diffrn_radiation_monochromator graphite
_diffrn_radiation_source 'fine-focus sealed tube'
_diffrn_radiation_type MoK\a
_diffrn_radiation_wavelength 0.71073
_diffrn_reflns_av_R_equivalents 0.0077
_diffrn_reflns_av_sigmaI/netI 0.0230
_diffrn_reflns_limit_h_max 22
_diffrn_reflns_limit_h_min -21
_diffrn_reflns_limit_k_max 21
_diffrn_reflns_limit_k_min 0
_diffrn_reflns_limit_l_max 12
_diffrn_reflns_limit_l_min 0
_diffrn_reflns_number 3088
_diffrn_reflns_theta_full 27.99
_diffrn_reflns_theta_max 27.99
_diffrn_reflns_theta_min 3.49
_exptl_absorpt_coefficient_mu 0.852
_exptl_absorpt_correction_type psi-scan
_exptl_absorpt_process_details '(North et al., 1968)'
_exptl_crystal_colour orange
_exptl_crystal_density_diffrn 1.387
_exptl_crystal_density_method 'not measured'
_exptl_crystal_description prism
_exptl_crystal_F_000 1104
_exptl_crystal_size_max 0.28
_exptl_crystal_size_mid 0.26
_exptl_crystal_size_min 0.18
_refine_diff_density_max 0.315
_refine_diff_density_min -0.380
_refine_diff_density_rms 0.068
_refine_ls_abs_structure_details 'Flack H D (1983), Acta Cryst. A39, 876-881'
_refine_ls_abs_structure_Flack -0.02(6)
_refine_ls_extinction_method none
_refine_ls_goodness_of_fit_ref 1.278
_refine_ls_hydrogen_treatment mixed
_refine_ls_matrix_type full
_refine_ls_number_parameters 271
_refine_ls_number_reflns 3077
_refine_ls_number_restraints 1
_refine_ls_restrained_S_all 1.278
_refine_ls_R_factor_all 0.0376
_refine_ls_R_factor_gt 0.0362
_refine_ls_shift/su_max 0.001
_refine_ls_shift/su_mean 0.000
_refine_ls_structure_factor_coef Fsqd
_refine_ls_weighting_details 'calc w=1/[\s^2^(Fo^2^)+(0.0000P)^2^+3.6759P] where P=(Fo^2^+2Fc^2^)/3'
_refine_ls_weighting_scheme calc
_refine_ls_wR_factor_gt 0.0872
_refine_ls_wR_factor_ref 0.0887
_reflns_number_gt 3020
_reflns_number_total 3077
_reflns_threshold_expression >2sigma(I)
_cod_data_source_file om700305e-file001.cif
_cod_data_source_block compound8
_cod_original_sg_symbol_H-M Pna21
_cod_database_code 4073399

loop_
_symmetry_equiv_pos_as_xyz
'x, y, z'
'-x, -y, z+1/2'
'-x+1/2, y+1/2, z+1/2'
'x+1/2, -y+1/2, z'

loop_
_atom_site_label
_atom_site_type_symbol
_atom_site_fract_x
_atom_site_fract_y
_atom_site_fract_z
_atom_site_U_iso_or_equiv
_atom_site_adp_type
_atom_site_occupancy
_atom_site_symmetry_multiplicity
_atom_site_calc_flag
_atom_site_refinement_flags
Ru Ru 0.75928(2) 0.98499(2) 0.33092(8) 0.03884(11) Uani 1 1 d .
Cl Cl 0.81041(10) 0.88155(11) 0.1609(2) 0.0572(4) Uani 1 1 d .
P1 P 0.64349(10) 0.98618(11) 0.2075(2) 0.0538(4) Uani 1 1 d .
P2 P 0.72511(9) 0.88044(11) 0.4858(2) 0.0507(4) Uani 1 1 d .
C1 C 0.8397(4) 1.0803(4) 0.2456(10) 0.0607(19) Uani 1 1 d .
C2 C 0.8762(4) 1.0420(4) 0.3703(9) 0.060(2) Uani 1 1 d .
C3 C 0.8304(5) 1.0565(4) 0.4922(10) 0.0620(19) Uani 1 1 d .
C4 C 0.7625(5) 1.1022(5) 0.4487(10) 0.064(2) Uani 1 1 d .
C5 C 0.7713(4) 1.1188(4) 0.2986(9) 0.060(2) Uani 1 1 d .
H5 H 0.7371 1.1503 0.2431 0.073 Uiso 1 1 calc R
C6 C 0.8711(6) 1.0810(6) 0.0944(11) 0.092(3) Uani 1 1 d .
H6A H 0.9125 1.1208 0.0873 0.110 Uiso 1 1 calc R
H6B H 0.8300 1.0952 0.0280 0.110 Uiso 1 1 calc R
H6C H 0.8912 1.0274 0.0707 0.110 Uiso 1 1 calc R
C7 C 0.9549(4) 0.9987(5) 0.3666(16) 0.092(4) Uani 1 1 d .
H7A H 0.9533 0.9548 0.2968 0.111 Uiso 1 1 calc R
H7B H 0.9663 0.9765 0.4608 0.111 Uiso 1 1 calc R
H7C H 0.9949 1.0373 0.3398 0.111 Uiso 1 1 calc R
C8 C 0.8525(7) 1.0384(6) 0.6472(12) 0.095(3) Uani 1 1 d .
H8A H 0.8782 1.0855 0.6883 0.113 Uiso 1 1 calc R
H8B H 0.8872 0.9919 0.6499 0.113 Uiso 1 1 calc R
H8C H 0.8062 1.0262 0.7021 0.113 Uiso 1 1 calc R
C9 C 0.7047(6) 1.1423(5) 0.5503(11) 0.094(3) Uani 1 1 d .
H9A H 0.7228 1.1965 0.5753 0.112 Uiso 1 1 calc R
H9B H 0.6998 1.1097 0.6367 0.112 Uiso 1 1 calc R
H9C H 0.6546 1.1463 0.5034 0.112 Uiso 1 1 calc R
C10 C 0.5683(5) 1.0554(5) 0.2780(14) 0.102(4) Uani 1 1 d .
H10A H 0.5531 1.0378 0.3734 0.123 Uiso 1 1 calc R
H10B H 0.5236 1.0542 0.2149 0.123 Uiso 1 1 calc R
H10C H 0.5886 1.1104 0.2827 0.123 Uiso 1 1 calc R
C11 C 0.6554(6) 1.0266(6) 0.0239(11) 0.099(4) Uani 1 1 d .
H11A H 0.6693 1.0838 0.0286 0.119 Uiso 1 1 calc R
H11B H 0.6072 1.0206 -0.0284 0.119 Uiso 1 1 calc R
H11C H 0.6960 0.9966 -0.0250 0.119 Uiso 1 1 calc R
C12 C 0.5880(4) 0.8922(4) 0.1688(8) 0.0561(16) Uani 1 1 d .
C13 C 0.6188(5) 0.8345(5) 0.0721(9) 0.067(2) Uani 1 1 d .
H13 H 0.6655 0.8457 0.0244 0.081 Uiso 1 1 calc R
C14 C 0.5801(7) 0.7606(6) 0.0465(12) 0.096(3) Uani 1 1 d .
H14 H 0.6011 0.7228 -0.0186 0.115 Uiso 1 1 calc R
C15 C 0.5112(7) 0.7428(7) 0.1164(15) 0.115(5) Uani 1 1 d .
H15 H 0.4862 0.6926 0.1016 0.138 Uiso 1 1 calc R
C16 C 0.4798(6) 0.8003(8) 0.2084(13) 0.100(4) Uani 1 1 d .
H16 H 0.4322 0.7891 0.2532 0.119 Uiso 1 1 calc R
C17 C 0.5169(4) 0.8747(6) 0.2369(10) 0.076(2) Uani 1 1 d .
H17 H 0.4946 0.9124 0.3006 0.091 Uiso 1 1 calc R
C18 C 0.6886(5) 0.7823(5) 0.4134(10) 0.084(3) Uani 1 1 d .
H18A H 0.6384 0.7908 0.3692 0.100 Uiso 1 1 calc R
H18B H 0.6838 0.7432 0.4909 0.100 Uiso 1 1 calc R
H18C H 0.7246 0.7617 0.3421 0.100 Uiso 1 1 calc R
C19 C 0.6509(5) 0.9030(8) 0.6229(11) 0.103(4) Uani 1 1 d .
H19A H 0.6668 0.9501 0.6786 0.124 Uiso 1 1 calc R
H19B H 0.6451 0.8564 0.6861 0.124 Uiso 1 1 calc R
H19C H 0.6019 0.9144 0.5761 0.124 Uiso 1 1 calc R
C20 C 0.8081(4) 0.8408(4) 0.5907(7) 0.0503(15) Uani 1 1 d .
C21 C 0.8710(4) 0.8117(4) 0.5129(8) 0.0604(18) Uani 1 1 d .
H21 H 0.8694 0.8119 0.4120 0.072 Uiso 1 1 calc R
C22 C 0.9371(5) 0.7819(5) 0.5839(10) 0.068(2) Uani 1 1 d .
H22 H 0.9793 0.7626 0.5298 0.082 Uiso 1 1 calc R
C23 C 0.9410(5) 0.7805(5) 0.7328(9) 0.072(2) Uani 1 1 d .
H23 H 0.9845 0.7589 0.7799 0.086 Uiso 1 1 calc R
C24 C 0.8796(5) 0.8116(5) 0.8102(9) 0.069(2) Uani 1 1 d .
H24 H 0.8829 0.8139 0.9108 0.083 Uiso 1 1 calc R
C25 C 0.8126(5) 0.8398(5) 0.7418(8) 0.0591(17) Uani 1 1 d .
H25 H 0.7705 0.8582 0.7968 0.071 Uiso 1 1 calc R

loop_
_atom_site_aniso_label
_atom_site_aniso_U_11
_atom_site_aniso_U_22
_atom_site_aniso_U_33
_atom_site_aniso_U_23
_atom_site_aniso_U_13
_atom_site_aniso_U_12
Ru 0.03683(18) 0.03607(18) 0.04362(19) -0.0004(3) 0.0015(3) 0.00402(14)
Cl 0.0600(9) 0.0595(9) 0.0523(9) -0.0114(8) 0.0065(8) 0.0118(7)
P1 0.0461(8) 0.0526(9) 0.0625(10) 0.0012(9) -0.0130(8) 0.0061(7)
P2 0.0449(8) 0.0599(9) 0.0472(9) 0.0091(8) 0.0025(7) -0.0041(7)
C1 0.058(4) 0.039(3) 0.085(5) 0.010(4) 0.002(4) -0.004(3)
C2 0.044(3) 0.051(3) 0.087(6) 0.006(4) -0.007(3) -0.011(3)
C3 0.062(4) 0.049(4) 0.075(5) -0.007(4) -0.019(4) -0.010(3)
C4 0.078(5) 0.042(4) 0.073(5) -0.025(4) -0.008(4) 0.006(3)
C5 0.064(4) 0.032(3) 0.085(7) 0.005(3) -0.011(4) 0.003(3)
C6 0.091(6) 0.074(6) 0.111(8) 0.030(5) 0.042(6) -0.007(5)
C7 0.043(3) 0.077(5) 0.156(12) 0.010(6) -0.004(6) -0.004(3)
C8 0.115(8) 0.080(6) 0.088(7) -0.010(5) -0.046(7) -0.023(6)
C9 0.108(7) 0.073(5) 0.100(7) -0.040(5) 0.008(6) 0.021(5)
C10 0.059(4) 0.087(6) 0.162(12) -0.031(7) -0.023(6) 0.028(4)
C11 0.118(8) 0.096(7) 0.083(7) 0.042(6) -0.042(6) -0.030(6)
C12 0.045(3) 0.071(4) 0.053(4) 0.008(3) -0.017(3) -0.005(3)
C13 0.070(5) 0.072(5) 0.060(5) -0.005(4) -0.022(4) -0.008(4)
C14 0.111(7) 0.075(6) 0.103(8) -0.012(5) -0.057(7) -0.007(5)
C15 0.114(9) 0.097(8) 0.133(11) 0.038(8) -0.080(8) -0.043(7)
C16 0.068(5) 0.131(9) 0.100(8) 0.049(7) -0.039(5) -0.039(6)
C17 0.049(4) 0.110(7) 0.069(5) 0.012(5) -0.011(4) -0.006(4)
C18 0.096(6) 0.064(5) 0.091(6) 0.026(4) -0.030(5) -0.033(4)
C19 0.076(6) 0.160(10) 0.073(6) 0.025(7) 0.032(5) 0.016(6)
C20 0.058(4) 0.050(4) 0.043(3) 0.009(3) -0.005(3) -0.005(3)
C21 0.068(4) 0.064(4) 0.049(4) -0.003(3) -0.005(3) 0.009(3)
C22 0.066(4) 0.073(5) 0.065(5) -0.003(4) -0.011(4) 0.016(4)
C23 0.082(5) 0.071(5) 0.062(5) 0.007(4) -0.026(4) 0.008(4)
C24 0.091(5) 0.070(4) 0.046(5) 0.005(4) -0.014(4) -0.006(4)
C25 0.067(4) 0.066(4) 0.044(4) 0.005(3) 0.003(3) -0.001(3)

loop_
_atom_type_symbol
_atom_type_description
_atom_type_scat_dispersion_real
_atom_type_scat_dispersion_imag
_atom_type_scat_source
C C 0.0033 0.0016 'International Tables Vol C Tables 4.2.6.8 and 6.1.1.4'
H H 0.0000 0.0000 'International Tables Vol C Tables 4.2.6.8 and 6.1.1.4'
P P 0.1023 0.0942 'International Tables Vol C Tables 4.2.6.8 and 6.1.1.4'
Cl Cl 0.1484 0.1585 'International Tables Vol C Tables 4.2.6.8 and 6.1.1.4'
Ru Ru -1.2594 0.8363 'International Tables Vol C Tables 4.2.6.8 and 6.1.1.4'

loop_
_geom_angle_atom_site_label_1
_geom_angle_atom_site_label_2
_geom_angle_atom_site_label_3
_geom_angle
C4 Ru C5 37.6(4)
C4 Ru C1 63.5(3)
C5 Ru C1 37.3(3)
C4 Ru C2 62.4(3)
C5 Ru C2 61.9(3)
C1 Ru C2 38.0(3)
C4 Ru C3 37.7(3)
C5 Ru C3 61.9(3)
C1 Ru C3 62.4(4)
C2 Ru C3 36.2(3)
C4 Ru P1 105.1(2)
C5 Ru P1 90.3(2)
C1 Ru P1 110.8(2)
C2 Ru P1 148.6(2)
C3 Ru P1 142.7(2)
C4 Ru P2 109.9(3)
C5 Ru P2 146.9(2)
C1 Ru P2 153.7(2)
C2 Ru P2 115.7(2)
C3 Ru P2 96.2(2)
P1 Ru P2 95.49(7)
C4 Ru Cl 154.2(2)
C5 Ru Cl 123.7(2)
C1 Ru Cl 91.7(2)
C2 Ru Cl 93.9(2)
C3 Ru Cl 125.7(2)
P1 Ru Cl 89.78(7)
P2 Ru Cl 88.95(6)
C11 P1 C10 100.8(5)
C11 P1 C12 100.2(4)
C10 P1 C12 102.5(4)
C11 P1 Ru 111.6(3)
C10 P1 Ru 116.0(3)
C12 P1 Ru 122.6(2)
C19 P2 C20 104.0(4)
C19 P2 C18 100.9(5)
C20 P2 C18 98.6(4)
C19 P2 Ru 117.3(4)
C20 P2 Ru 113.0(2)
C18 P2 Ru 120.2(3)
C5 C1 C2 105.8(7)
C5 C1 C6 128.1(8)
C2 C1 C6 126.1(7)
C5 C1 Ru 70.9(4)
C2 C1 Ru 71.7(4)
C6 C1 Ru 124.1(6)
C3 C2 C1 109.1(7)
C3 C2 C7 126.5(9)
C1 C2 C7 124.2(9)
C3 C2 Ru 72.4(4)
C1 C2 Ru 70.3(4)
C7 C2 Ru 126.7(5)
C2 C3 C4 108.5(8)
C2 C3 C8 126.4(8)
C4 C3 C8 124.7(9)
C2 C3 Ru 71.4(4)
C4 C3 Ru 69.2(4)
C8 C3 Ru 131.5(6)
C5 C4 C3 106.6(8)
C5 C4 C9 126.4(8)
C3 C4 C9 125.4(9)
C5 C4 Ru 71.6(4)
C3 C4 Ru 73.1(4)
C9 C4 Ru 131.7(6)
C1 C5 C4 110.0(8)
C1 C5 Ru 71.8(4)
C4 C5 Ru 70.8(5)
C13 C12 C17 118.6(7)
C13 C12 P1 119.2(6)
C17 C12 P1 122.2(7)
C14 C13 C12 120.6(9)
C15 C14 C13 120.6(11)
C16 C15 C14 118.9(10)
C15 C16 C17 122.0(10)
C16 C17 C12 119.3(10)
C21 C20 C25 118.3(7)
C21 C20 P2 116.7(5)
C25 C20 P2 125.0(6)
C20 C21 C22 120.5(7)
C23 C22 C21 120.9(9)
C24 C23 C22 118.6(8)
C23 C24 C25 121.3(7)
C24 C25 C20 120.2(8)

loop_
_geom_bond_atom_site_label_1
_geom_bond_atom_site_label_2
_geom_bond_distance
Ru C4 2.192(7)
Ru C5 2.201(7)
Ru C1 2.213(7)
Ru C2 2.231(6)
Ru C3 2.244(7)
Ru P1 2.2827(18)
Ru P2 2.2929(18)
Ru Cl 2.4575(17)
P1 C11 1.825(10)
P1 C10 1.827(8)
P1 C12 1.831(7)
P2 C19 1.827(8)
P2 C20 1.834(7)
P2 C18 1.836(8)
C1 C5 1.413(10)
C1 C2 1.446(11)
C1 C6 1.493(12)
C2 C3 1.389(11)
C2 C7 1.519(9)
C3 C4 1.435(10)
C3 C8 1.506(13)
C4 C5 1.417(13)
C4 C9 1.509(11)
C12 C13 1.395(11)
C12 C17 1.397(10)
C13 C14 1.391(11)
C14 C15 1.373(16)
C15 C16 1.370(16)
C16 C17 1.389(13)
C20 C21 1.376(10)
C20 C25 1.395(9)
C21 C22 1.393(10)
C22 C23 1.374(11)
C23 C24 1.365(11)
C24 C25 1.385(11)
